data_7710876
loop_
_publ_author_name
'Jia, Shuwen'
'Fan, Lingyue'
'Zheng, Chun-Yang'
'Jin, Sai'
'Li, Dongfeng'

_publ_section_title
;
 Mixed-valence {FeII2FeIII4} hexanuclear complexes with thermally induced
 Fe(III) spin crossover behavior
;
_journal_name_full 'Dalton Transactions'
_journal_paper_doi 10.1039/D2DT02041F
_journal_year 2022
_chemical_formula_moiety 'C106 H111.476 B2 Cl0.841 Fe6 N34 O5.366, 5.159(Cl O4), 6[C2H5OH]'
_chemical_formula_sum 'C106 H111.47 B2 Cl6 Fe6 N34 O26'
_chemical_formula_weight 2847.18
_chemical_name_systematic 2-100K
_space_group_crystal_system monoclinic
_space_group_IT_number 15
_space_group_name_Hall '-C 2yc'
_space_group_name_H-M_alt 'C 1 2/c 1'
_atom_sites_solution_hydrogens geom
_audit_creation_date 2021-11-15
_audit_creation_method
;
Olex2 1.3
(compiled 2020.11.12 svn.r5f609507 for OlexSys, GUI svn.r6408)
;
_audit_update_record
;
2021-12-07 deposited with the CCDC.	2022-07-29 downloaded from the CCDC.
;
_cell_angle_alpha 90
_cell_angle_beta 95.7590(10)
_cell_angle_gamma 90
_cell_formula_units_Z 4
_cell_length_a 25.057(2)
_cell_length_b 22.1418(18)
_cell_length_c 24.2605(19)
_cell_measurement_reflns_used 9862
_cell_measurement_temperature 100
_cell_measurement_theta_max 30.37
_cell_measurement_theta_min 2.46
_cell_volume 13392.0(19)
_computing_molecular_graphics 'Olex2 1.3 (Dolomanov et al., 2009)'
_computing_publication_material 'Olex2 1.3 (Dolomanov et al., 2009)'
_computing_structure_refinement 'SHELXL 2018/3 (Sheldrick, 2015)'
_diffrn_ambient_temperature 100
_diffrn_measured_fraction_theta_full 0.995
_diffrn_measured_fraction_theta_max 0.996
_diffrn_measurement_device_type 'Bruker APEX-II CCD'
_diffrn_measurement_method '\f and \w scans'
_diffrn_radiation_monochromator graphite
_diffrn_radiation_type MoK\a
_diffrn_radiation_wavelength 0.71073
_diffrn_reflns_av_R_equivalents 0.0391
_diffrn_reflns_av_unetI/netI 0.0442
_diffrn_reflns_Laue_measured_fraction_full 0.995
_diffrn_reflns_Laue_measured_fraction_max 0.996
_diffrn_reflns_limit_h_max 34
_diffrn_reflns_limit_h_min -35
_diffrn_reflns_limit_k_max 31
_diffrn_reflns_limit_k_min -31
_diffrn_reflns_limit_l_max 34
_diffrn_reflns_limit_l_min -30
_diffrn_reflns_number 62711
_diffrn_reflns_point_group_measured_fraction_full 0.995
_diffrn_reflns_point_group_measured_fraction_max 0.996
_diffrn_reflns_theta_full 25.242
_diffrn_reflns_theta_max 30.000
_diffrn_reflns_theta_min 1.444
_diffrn_source_current 30.0
_diffrn_source_power 1.5
_diffrn_source_voltage 50.0
_diffrn_standards_number 0
_exptl_absorpt_coefficient_mu 0.831
_exptl_absorpt_correction_type none
_exptl_crystal_colour 'metallic dark black'
_exptl_crystal_colour_lustre metallic
_exptl_crystal_colour_modifier dark
_exptl_crystal_colour_primary black
_exptl_crystal_density_diffrn 1.412
_exptl_crystal_description block
_exptl_crystal_F_000 5846
_exptl_crystal_size_max 0.3
_exptl_crystal_size_mid 0.2
_exptl_crystal_size_min 0.2
_refine_diff_density_max 1.331
_refine_diff_density_min -1.339
_refine_diff_density_rms 0.091
_refine_ls_extinction_method none
_refine_ls_goodness_of_fit_ref 1.033
_refine_ls_hydrogen_treatment constr
_refine_ls_matrix_type full
_refine_ls_number_parameters 861
_refine_ls_number_reflns 19464
_refine_ls_number_restraints 93
_refine_ls_restrained_S_all 1.042
_refine_ls_R_factor_all 0.0773
_refine_ls_R_factor_gt 0.0546
_refine_ls_shift/su_max 0.002
_refine_ls_shift/su_mean 0.000
_refine_ls_structure_factor_coef Fsqd
_refine_ls_weighting_details 'w=1/[\s^2^(Fo^2^)+(0.0819P)^2^+34.8071P] where P=(Fo^2^+2Fc^2^)/3'
_refine_ls_weighting_scheme calc
_refine_ls_wR_factor_gt 0.1492
_refine_ls_wR_factor_ref 0.1650
_reflns_Friedel_coverage 0.000
_reflns_number_gt 14424
_reflns_number_total 19464
_reflns_threshold_expression 'I > 2\s(I)'
_cod_data_source_file d2dt02041f2.cif
_cod_data_source_block mo_150616d_0m_sq
_cod_original_cell_volume 13392.1(19)
_cod_database_code 7710876
_shelx_shelxl_version_number 2018/3
_shelx_space_group_comment
;
The symmetry employed for this shelxl refinement is uniquely defined
by the following loop, which should always be used as a source of
symmetry information in preference to the above space-group names.
They are only intended as comments.
;
_shelx_estimated_absorpt_t_max 0.851
_shelx_estimated_absorpt_t_min 0.789
_olex2_refinement_description
;
1. Fixed Uiso
 At 1.2 times of:
  All B(H) groups, All C(H) groups, All C(H,H) groups
 At 1.5 times of:
  All C(H,H,H) groups
2. Restrained distances
 O10A-O13A = O10A-O11A = O10A-O12A = O13A-O11A = O13A-O12A = O11A-O12A
 2.35 with sigma of 0.01
 O10-O11 = O10-O12 = O10-O13 = O11-O12 = O11-O13 = O12-O13
 2.35 with sigma of 0.01
 Cl3A-O10A = Cl3A-O13A = Cl3-O13 = Cl3A-O11A = Cl3-O11 = Cl3-O10 = Cl3-O12 =
 Cl3A-O12A
 1.44 with sigma of 0.01
 Cl3A-O10A
 1.4 with sigma of 0.01
3. Rigid bond restraints
 O10, O11, O12, O13, O10A, O13A, O11A, O12A
 with sigma for 1-2 distances of 0.01 and sigma for 1-3 distances of 0.01
4. Uiso/Uaniso restraints and constraints
O10 \\sim O11 \\sim O12 \\sim O13 \\sim O10A \\sim O13A \\sim O11A \\sim O12A:
within 2A with sigma of 0.01 and sigma for terminal atoms of 0.02 within 2A
Uanis(O11) \\sim Ueq, Uanis(O11) \\sim Ueq, Uanis(O11) \\sim Ueq, Uanis(O11)
\\sim Ueq: with sigma of 0.01 and sigma for terminal atoms of 0.02
Uanis(O10A) \\sim Ueq: with sigma of 0.01 and sigma for terminal atoms of 0.02
Uanis(O12) \\sim Ueq: with sigma of 0.01 and sigma for terminal atoms of 0.02
Uanis(O12A) \\sim Ueq, Uanis(O11A) \\sim Ueq: with sigma of 0.01 and sigma for
terminal atoms of 0.02
5. Others
 Sof(Cl3A)=Sof(O10A)=Sof(O12A)=Sof(O11A)=Sof(O13A)=1-FVAR(1)
 Sof(Cl3)=Sof(H52A)=Sof(H52B)=Sof(H52C)=Sof(O13)=Sof(O12)=Sof(O11)=Sof(O10)=
 FVAR(1)
6.a Ternary CH refined with riding coordinates:
 B1(H1)
6.b Secondary CH2 refined with riding coordinates:
 C28(H28A,H28B), C22(H22A,H22B), C16(H16A,H16B), C40(H40A,H40B), C39(H39A,
 H39B), C46(H46A,H46B), C53(H53A,H53B)
6.c Aromatic/amide H refined with riding coordinates:
 C4(H4), C6(H6), C14(H14), C12(H12), C10(H10), C8(H8), C33(H33), C32(H32),
 C31(H31), C30(H30), C24(H24), C25(H25), C26(H26), C27(H27), C18(H18), C19(H19),
  C20(H20), C21(H21), C45(H45), C44(H44), C43(H43), C42(H42), C37(H37),
 C36(H36), C35(H35), C34(H34), C48(H48), C49(H49), C50(H50), C51(H51)
6.d Idealised Me refined as rotating group:
 C7(H7A,H7B,H7C), C15(H15A,H15B,H15C), C11(H11A,H11B,H11C), C52(H52A,H52B,H52C)
;
_platon_squeeze_special_details
;
A solvent mask was calculated and 568 electrons were 
found in a volume of 1676\%A^3^ in 1 void per unit cell. 
This is consistent with the presence of 
6[C2H5OH] per Formula Unit 
which account for 624 electrons 
per unit cell.
;
_platon_squeeze_void_probe_radius 1.20
_olex2_submission_special_instructions 'No special instructions were received'

loop_
_space_group_symop_operation_xyz
'x, y, z'
'-x, y, -z+1/2'
'x+1/2, y+1/2, z'
'-x+1/2, y+1/2, -z+1/2'
'-x, -y, -z'
'x, -y, z-1/2'
'-x+1/2, -y+1/2, -z'
'x+1/2, -y+1/2, z-1/2'

loop_
_atom_site_label
_atom_site_type_symbol
_atom_site_fract_x
_atom_site_fract_y
_atom_site_fract_z
_atom_site_U_iso_or_equiv
_atom_site_adp_type
_atom_site_occupancy
_atom_site_site_symmetry_order
_atom_site_calc_flag
_atom_site_refinement_flags_posn
_atom_site_refinement_flags_adp
_atom_site_refinement_flags_occupancy
_atom_site_disorder_assembly
_atom_site_disorder_group
B1 B 0.27174(12) 0.84489(14) 0.30039(13) 0.0243(6) Uani 1 1 d . . . . .
H1 H 0.281546 0.840314 0.261656 0.029 Uiso 1 1 calc R U . . .
C1 C 0.28995(9) 0.84696(10) 0.48275(10) 0.0182(4) Uani 1 1 d . . . . .
C2 C 0.18641(9) 0.81296(11) 0.44621(10) 0.0184(4) Uani 1 1 d . . . . .
C3 C 0.21543(10) 0.92954(11) 0.45465(11) 0.0219(5) Uani 1 1 d . . . . .
C4 C 0.14190(10) 0.89038(12) 0.34017(12) 0.0247(5) Uani 1 1 d . . . . .
H4 H 0.119181 0.902544 0.367225 0.030 Uiso 1 1 calc R U . . .
C5 C 0.12586(11) 0.88585(13) 0.28358(12) 0.0289(6) Uani 1 1 d . . . . .
C6 C 0.17173(12) 0.86739(12) 0.26096(12) 0.0276(5) Uani 1 1 d . . . . .
H6 H 0.174449 0.860034 0.222769 0.033 Uiso 1 1 calc R U . . .
C7 C 0.07108(14) 0.89833(18) 0.25453(15) 0.0449(8) Uani 1 1 d . . . . .
H7A H 0.050229 0.860813 0.251577 0.067 Uiso 1 1 calc R U . . .
H7B H 0.074655 0.914169 0.217367 0.067 Uiso 1 1 calc R U . . .
H7C H 0.052660 0.928120 0.275736 0.067 Uiso 1 1 calc R U . . .
C14 C 0.27231(10) 0.72896(11) 0.40539(11) 0.0200(5) Uani 1 1 d . . . . .
H14 H 0.266073 0.716336 0.441610 0.024 Uiso 1 1 calc R U . . .
C13 C 0.28787(11) 0.69070(12) 0.36412(11) 0.0240(5) Uani 1 1 d . . . . .
C12 C 0.29221(11) 0.72892(12) 0.31909(12) 0.0259(5) Uani 1 1 d . . . . .
H12 H 0.302216 0.717017 0.283933 0.031 Uiso 1 1 calc R U . . .
C15 C 0.29655(15) 0.62398(13) 0.36780(14) 0.0371(7) Uani 1 1 d . . . . .
H15A H 0.290119 0.609887 0.404852 0.056 Uiso 1 1 calc R U . . .
H15B H 0.333538 0.614626 0.360960 0.056 Uiso 1 1 calc R U . . .
H15C H 0.271683 0.603691 0.340010 0.056 Uiso 1 1 calc R U . . .
C10 C 0.32746(11) 0.95432(12) 0.40171(13) 0.0266(5) Uani 1 1 d . . . . .
H10 H 0.329144 0.972671 0.437237 0.032 Uiso 1 1 calc R U . . .
C9 C 0.35757(12) 0.97209(14) 0.35908(14) 0.0332(6) Uani 1 1 d . . . . .
C8 C 0.34213(12) 0.93307(14) 0.31616(13) 0.0312(6) Uani 1 1 d . . . . .
H8 H 0.355587 0.933227 0.280924 0.037 Uiso 1 1 calc R U . . .
C11 C 0.39856(15) 1.02214(17) 0.36103(18) 0.0485(9) Uani 1 1 d . . . . .
H11A H 0.382808 1.059386 0.374033 0.073 Uiso 1 1 calc R U . . .
H11B H 0.409623 1.028616 0.323865 0.073 Uiso 1 1 calc R U . . .
H11C H 0.429871 1.010933 0.386444 0.073 Uiso 1 1 calc R U . . .
C33 C 0.40442(10) 0.74724(14) 0.43948(12) 0.0277(5) Uani 1 1 d . . . . .
H33 H 0.389000 0.710526 0.450516 0.033 Uiso 1 1 calc R U . . .
C32 C 0.42014(12) 0.75221(17) 0.38646(13) 0.0366(7) Uani 1 1 d . . . . .
H32 H 0.414801 0.719568 0.361099 0.044 Uiso 1 1 calc R U . . .
C31 C 0.44355(13) 0.80499(18) 0.37102(14) 0.0405(7) Uani 1 1 d . . . . .
H31 H 0.455261 0.808831 0.335133 0.049 Uiso 1 1 calc R U . . .
C30 C 0.44988(12) 0.85245(16) 0.40831(13) 0.0346(7) Uani 1 1 d . . . . .
H30 H 0.465978 0.889204 0.398384 0.041 Uiso 1 1 calc R U . . .
C29 C 0.43239(10) 0.84546(14) 0.46026(12) 0.0279(6) Uani 1 1 d . . . . .
C28 C 0.43106(12) 0.89658(14) 0.50058(12) 0.0310(6) Uani 1 1 d . . . . .
H28A H 0.463783 0.921495 0.499845 0.037 Uiso 1 1 calc R U . . .
H28B H 0.399553 0.922544 0.489852 0.037 Uiso 1 1 calc R U . . .
C22 C 0.39636(14) 0.91339(15) 0.59205(14) 0.0374(7) Uani 1 1 d . . . . .
H22A H 0.419207 0.946993 0.607586 0.045 Uiso 1 1 calc R U . . .
H22B H 0.365229 0.930643 0.568979 0.045 Uiso 1 1 calc R U . . .
C23 C 0.37767(13) 0.87569(15) 0.63793(13) 0.0351(7) Uani 1 1 d . . . . .
C24 C 0.36727(15) 0.89879(18) 0.68868(15) 0.0460(9) Uani 1 1 d . . . . .
H24 H 0.372384 0.940549 0.696526 0.055 Uiso 1 1 calc R U . . .
C25 C 0.34933(15) 0.86051(19) 0.72795(15) 0.0464(9) Uani 1 1 d . . . . .
H25 H 0.341904 0.875733 0.762985 0.056 Uiso 1 1 calc R U . . .
C26 C 0.34228(13) 0.79960(17) 0.71564(13) 0.0381(7) Uani 1 1 d . . . . .
H26 H 0.330176 0.772561 0.742133 0.046 Uiso 1 1 calc R U . . .
C27 C 0.35320(11) 0.77895(14) 0.66405(11) 0.0281(6) Uani 1 1 d . . . . .
H27 H 0.348567 0.737286 0.655536 0.034 Uiso 1 1 calc R U . . .
C16 C 0.48243(12) 0.86173(17) 0.58705(14) 0.0409(8) Uani 1 1 d . . . . .
H16A H 0.509406 0.883631 0.567535 0.049 Uiso 1 1 calc R U . . .
H16B H 0.483737 0.878039 0.625154 0.049 Uiso 1 1 calc R U . . .
C17 C 0.49624(11) 0.79630(17) 0.58963(12) 0.0373(7) Uani 1 1 d . . . . .
C18 C 0.54800(13) 0.7754(2) 0.60518(16) 0.0535(11) Uani 1 1 d . . . . .
H18 H 0.576965 0.803139 0.611080 0.064 Uiso 1 1 calc R U . . .
C19 C 0.55681(14) 0.7152(3) 0.61185(18) 0.0612(12) Uani 1 1 d . . . . .
H19 H 0.591988 0.700548 0.622450 0.073 Uiso 1 1 calc R U . . .
C20 C 0.51406(14) 0.6749(2) 0.60310(17) 0.0513(10) Uani 1 1 d . . . . .
H20 H 0.519236 0.632790 0.608684 0.062 Uiso 1 1 calc R U . . .
C21 C 0.46368(12) 0.69821(17) 0.58598(14) 0.0375(7) Uani 1 1 d . . . . .
H21 H 0.434400 0.671126 0.578827 0.045 Uiso 1 1 calc R U . . .
C45 C 0.11871(17) 1.05081(15) 0.36171(14) 0.0444(8) Uani 1 1 d . . . . .
H45 H 0.086413 1.033458 0.371825 0.053 Uiso 1 1 calc R U . . .
C44 C 0.1236(2) 1.06293(19) 0.30670(17) 0.0622(12) Uani 1 1 d . . . . .
H44 H 0.095376 1.053046 0.279011 0.075 Uiso 1 1 calc R U . . .
C43 C 0.1693(3) 1.0893(2) 0.29272(19) 0.0763(16) Uani 1 1 d . . . . .
H43 H 0.173092 1.098359 0.255034 0.092 Uiso 1 1 calc R U . . .
C42 C 0.2103(2) 1.10288(19) 0.33298(18) 0.0645(13) Uani 1 1 d . . . . .
H42 H 0.242056 1.122055 0.323607 0.077 Uiso 1 1 calc R U . . .
C41 C 0.20413(17) 1.08797(14) 0.38750(15) 0.0433(8) Uani 1 1 d . . . . .
C40 C 0.24826(15) 1.09586(15) 0.43296(17) 0.0441(8) Uani 1 1 d . . . . .
H40A H 0.272536 1.060519 0.433834 0.053 Uiso 1 1 calc R U . . .
H40B H 0.269365 1.132251 0.425592 0.053 Uiso 1 1 calc R U . . .
C39 C 0.21301(13) 1.16594(13) 0.49952(15) 0.0369(7) Uani 1 1 d . . . . .
H39A H 0.235189 1.193104 0.478775 0.044 Uiso 1 1 calc R U . . .
H39B H 0.222111 1.173889 0.539517 0.044 Uiso 1 1 calc R U . . .
C38 C 0.15502(13) 1.18063(13) 0.48440(13) 0.0330(6) Uani 1 1 d . . . . .
C37 C 0.13718(16) 1.23907(15) 0.47225(18) 0.0484(9) Uani 1 1 d . . . . .
H37 H 0.162064 1.271302 0.471046 0.058 Uiso 1 1 calc R U . . .
C36 C 0.08365(18) 1.24937(17) 0.4621(2) 0.0584(11) Uani 1 1 d . . . . .
H36 H 0.070743 1.289103 0.454256 0.070 Uiso 1 1 calc R U . . .
C35 C 0.04820(16) 1.20204(18) 0.46332(19) 0.0534(10) Uani 1 1 d . . . . .
H35 H 0.010694 1.208782 0.456322 0.064 Uiso 1 1 calc R U . . .
C34 C 0.06766(13) 1.14499(15) 0.47473(15) 0.0385(7) Uani 1 1 d . . . . .
H34 H 0.043174 1.112267 0.475073 0.046 Uiso 1 1 calc R U . . .
C46 C 0.26515(13) 1.07903(17) 0.53280(17) 0.0449(8) Uani 1 1 d . . . . .
H46A H 0.292529 1.110229 0.543536 0.054 Uiso 1 1 calc R U . . .
H46B H 0.283683 1.043004 0.519838 0.054 Uiso 1 1 calc R U . . .
C47 C 0.23686(14) 1.06282(15) 0.58129(16) 0.0407(8) Uani 1 1 d . . . . .
C48 C 0.26345(19) 1.05831(17) 0.63489(18) 0.0555(11) Uani 1 1 d . . . . .
H48 H 0.300475 1.068070 0.641292 0.067 Uiso 1 1 calc R U . . .
C49 C 0.2364(2) 1.04012(18) 0.67727(18) 0.0603(13) Uani 1 1 d . . . . .
H49 H 0.254354 1.036484 0.713512 0.072 Uiso 1 1 calc R U . . .
C50 C 0.1831(2) 1.02696(15) 0.66768(16) 0.0528(11) Uani 1 1 d . . . . .
H50 H 0.163502 1.014477 0.697274 0.063 Uiso 1 1 calc R U . . .
C51 C 0.15738(16) 1.03202(14) 0.61391(15) 0.0414(8) Uani 1 1 d . . . . .
H51 H 0.120202 1.023163 0.607147 0.050 Uiso 1 1 calc R U . . .
Fe1 Fe 0.24083(2) 0.86100(2) 0.42107(2) 0.01706(8) Uani 1 1 d . . . . .
Fe2 Fe 0.38698(2) 0.79565(2) 0.55027(2) 0.02061(9) Uani 1 1 d . . . . .
Fe3 Fe 0.15356(2) 1.04614(2) 0.48686(2) 0.02620(10) Uani 1 1 d . . . . .
N1 N 0.32422(8) 0.83609(10) 0.51726(9) 0.0204(4) Uani 1 1 d . . . . .
N2 N 0.15259(8) 0.77872(10) 0.45355(9) 0.0210(4) Uani 1 1 d . . . . .
N3 N 0.19888(10) 0.97172(11) 0.47588(11) 0.0304(5) Uani 1 1 d . . . . .
N4 N 0.19364(8) 0.87528(10) 0.35127(9) 0.0210(4) Uani 1 1 d . . . . .
N5 N 0.21170(9) 0.86156(10) 0.30171(9) 0.0224(4) Uani 1 1 d . . . . .
N8 N 0.26738(8) 0.78606(9) 0.38685(9) 0.0191(4) Uani 1 1 d . . . . .
N9 N 0.27988(9) 0.78550(10) 0.33372(9) 0.0216(4) Uani 1 1 d . . . . .
N6 N 0.29565(9) 0.90730(10) 0.38507(9) 0.0225(4) Uani 1 1 d . . . . .
N7 N 0.30479(9) 0.89455(10) 0.33218(9) 0.0247(4) Uani 1 1 d . . . . .
N13 N 0.41059(8) 0.79323(11) 0.47541(9) 0.0237(4) Uani 1 1 d . . . . .
N10 N 0.42792(10) 0.87247(12) 0.55771(10) 0.0297(5) Uani 1 1 d . . . . .
N12 N 0.37028(9) 0.81644(11) 0.62544(9) 0.0260(5) Uani 1 1 d . . . . .
N11 N 0.45493(9) 0.75754(13) 0.57919(10) 0.0305(5) Uani 1 1 d . . . . .
N16 N 0.15844(12) 1.06292(11) 0.40115(11) 0.0334(6) Uani 1 1 d . . . . .
N15 N 0.22686(10) 1.10219(11) 0.48760(12) 0.0340(6) Uani 1 1 d . . . . .
N14 N 0.12047(10) 1.13420(11) 0.48544(10) 0.0294(5) Uani 1 1 d . . . . .
N17 N 0.18498(11) 1.04937(11) 0.57155(11) 0.0326(5) Uani 1 1 d . . . . .
O1 O 0.08855(10) 1.01080(11) 0.48975(11) 0.0447(6) Uani 1 1 d . . . . .
C53 C 0.0665(3) 0.9566(3) 0.4796(3) 0.0918(19) Uani 1 1 d . . . . .
H53A H 0.081464 0.939202 0.446788 0.110 Uiso 1 1 calc R U . . .
H53B H 0.027493 0.961990 0.469832 0.110 Uiso 1 1 calc R U . . .
Cl1 Cl 0.28451(3) 1.25230(4) 0.36189(3) 0.03230(15) Uani 1 1 d . . . . .
Cl2 Cl 0.41697(3) 1.06824(3) 0.53548(4) 0.03798(18) Uani 1 1 d . . . . .
Cl3 Cl 0.02618(9) 0.95141(15) 0.66475(10) 0.0756(10) Uani 0.579(5) 1 d D . P A 1
O3 O 0.31106(10) 1.30962(11) 0.36532(11) 0.0437(6) Uani 1 1 d . . . . .
O8 O 0.37674(10) 1.02941(12) 0.50866(14) 0.0574(8) Uani 1 1 d . . . . .
O4 O 0.26396(16) 1.2414(2) 0.30692(12) 0.0872(13) Uani 1 1 d . . . . .
O7 O 0.39522(11) 1.09952(14) 0.57982(12) 0.0554(7) Uani 1 1 d . . . . .
O2 O 0.24192(16) 1.25025(19) 0.39546(16) 0.0925(15) Uani 1 1 d . . . . .
O9 O 0.46296(10) 1.03299(12) 0.55559(15) 0.0580(8) Uani 1 1 d . . . . .
O5 O 0.32127(14) 1.20658(19) 0.3783(3) 0.149(3) Uani 1 1 d . . . . .
O6 O 0.43307(12) 1.11216(13) 0.49721(14) 0.0604(8) Uani 1 1 d . . . . .
C52 C 0.0744(3) 0.9128(3) 0.5251(3) 0.095(2) Uani 1 1 d . . . . .
H52A H 0.045413 0.882941 0.521435 0.142 Uiso 0.579(5) 1 calc R U P A 1
H52B H 0.074213 0.933943 0.560595 0.142 Uiso 0.579(5) 1 calc R U P A 1
H52C H 0.108931 0.892289 0.523780 0.142 Uiso 0.579(5) 1 calc R U P A 1
O13 O 0.0826(2) 0.9448(4) 0.6749(3) 0.073(2) Uani 0.579(5) 1 d D U P A 1
O12 O 0.0023(4) 0.8980(4) 0.6378(5) 0.134(4) Uani 0.579(5) 1 d D U P A 1
O11 O 0.0135(4) 1.0025(4) 0.6286(4) 0.150(4) Uani 0.579(5) 1 d D U P A 1
Cl3A Cl 0.0426(3) 0.9178(4) 0.6419(4) 0.227(6) Uani 0.421(5) 1 d D . P A 2
O10A O 0.0566(6) 0.9037(7) 0.5877(4) 0.167(6) Uani 0.421(5) 1 d D U P A 2
O12A O -0.0029(6) 0.8816(8) 0.6553(8) 0.181(7) Uani 0.421(5) 1 d D U P A 2
O10 O 0.0030(3) 0.9615(4) 0.7151(3) 0.104(3) Uani 0.579(5) 1 d D U P A 1
O11A O 0.0273(7) 0.9811(5) 0.6431(7) 0.149(5) Uani 0.421(5) 1 d D U P A 2
O13A O 0.0861(5) 0.9046(8) 0.6823(5) 0.148(6) Uani 0.421(5) 1 d D U P A 2

loop_
_atom_site_aniso_label
_atom_site_aniso_U_11
_atom_site_aniso_U_22
_atom_site_aniso_U_33
_atom_site_aniso_U_23
_atom_site_aniso_U_13
_atom_site_aniso_U_12
B1 0.0274(14) 0.0251(14) 0.0213(13) 0.0049(11) 0.0067(11) 0.0049(11)
C1 0.0178(10) 0.0158(10) 0.0219(11) -0.0007(8) 0.0060(9) -0.0024(8)
C2 0.0161(10) 0.0211(11) 0.0179(11) -0.0013(9) 0.0009(8) 0.0034(8)
C3 0.0220(11) 0.0218(11) 0.0219(12) 0.0020(9) 0.0024(9) -0.0008(9)
C4 0.0210(11) 0.0232(12) 0.0294(13) 0.0060(10) 0.0003(10) 0.0023(9)
C5 0.0272(13) 0.0290(13) 0.0288(14) 0.0053(11) -0.0051(11) 0.0009(11)
C6 0.0344(14) 0.0253(12) 0.0219(12) 0.0052(10) -0.0023(10) 0.0000(11)
C7 0.0330(16) 0.056(2) 0.0424(19) 0.0049(16) -0.0125(14) 0.0029(15)
C14 0.0193(11) 0.0185(11) 0.0219(11) 0.0026(9) 0.0010(9) 0.0009(9)
C13 0.0251(12) 0.0203(11) 0.0260(13) -0.0009(10) 0.0003(10) 0.0044(9)
C12 0.0275(13) 0.0257(12) 0.0249(13) -0.0029(10) 0.0046(10) 0.0052(10)
C15 0.0499(19) 0.0214(13) 0.0401(17) -0.0028(12) 0.0053(14) 0.0075(12)
C10 0.0237(12) 0.0201(11) 0.0364(15) 0.0032(10) 0.0048(11) -0.0026(10)
C9 0.0265(13) 0.0311(14) 0.0430(17) 0.0097(12) 0.0089(12) -0.0043(11)
C8 0.0273(13) 0.0333(14) 0.0345(15) 0.0101(12) 0.0109(11) -0.0017(11)
C11 0.0422(19) 0.0438(19) 0.061(2) 0.0091(17) 0.0135(17) -0.0187(16)
C33 0.0178(11) 0.0357(14) 0.0296(14) -0.0016(11) 0.0029(10) 0.0023(10)
C32 0.0289(14) 0.0518(19) 0.0295(15) -0.0049(13) 0.0055(12) -0.0036(13)
C31 0.0325(15) 0.062(2) 0.0286(15) 0.0025(14) 0.0094(12) -0.0029(15)
C30 0.0247(13) 0.0480(18) 0.0316(15) 0.0075(13) 0.0061(11) -0.0080(12)
C29 0.0160(11) 0.0395(15) 0.0279(13) 0.0050(11) 0.0012(9) -0.0040(10)
C28 0.0267(13) 0.0355(15) 0.0312(14) 0.0030(12) 0.0047(11) -0.0127(11)
C22 0.0434(17) 0.0347(16) 0.0358(16) -0.0092(13) 0.0128(13) -0.0174(13)
C23 0.0334(15) 0.0418(17) 0.0312(15) -0.0106(12) 0.0083(12) -0.0174(13)
C24 0.052(2) 0.051(2) 0.0372(18) -0.0172(15) 0.0145(15) -0.0205(17)
C25 0.0452(19) 0.066(2) 0.0300(16) -0.0155(16) 0.0119(14) -0.0163(17)
C26 0.0350(15) 0.057(2) 0.0225(14) -0.0029(13) 0.0018(11) -0.0119(14)
C27 0.0231(12) 0.0393(15) 0.0213(12) 0.0023(11) -0.0002(10) -0.0070(11)
C16 0.0265(14) 0.061(2) 0.0329(16) 0.0035(15) -0.0062(12) -0.0217(14)
C17 0.0202(12) 0.068(2) 0.0224(13) 0.0050(14) -0.0030(10) -0.0111(14)
C18 0.0198(14) 0.093(3) 0.046(2) 0.013(2) -0.0070(13) -0.0093(17)
C19 0.0188(14) 0.110(4) 0.053(2) 0.015(2) -0.0060(14) 0.0086(19)
C20 0.0294(16) 0.073(3) 0.050(2) 0.0149(19) -0.0022(15) 0.0128(17)
C21 0.0229(13) 0.0525(19) 0.0362(16) 0.0098(14) -0.0009(12) 0.0023(13)
C45 0.066(2) 0.0327(16) 0.0336(17) 0.0004(13) 0.0001(16) 0.0037(15)
C44 0.107(4) 0.046(2) 0.0325(19) -0.0020(16) 0.003(2) -0.002(2)
C43 0.143(5) 0.052(3) 0.037(2) -0.0009(18) 0.023(3) -0.011(3)
C42 0.108(4) 0.045(2) 0.047(2) -0.0072(17) 0.039(2) -0.018(2)
C41 0.070(2) 0.0239(14) 0.0405(18) -0.0063(13) 0.0263(17) -0.0015(14)
C40 0.0438(19) 0.0310(16) 0.062(2) -0.0087(15) 0.0261(17) 0.0011(14)
C39 0.0351(16) 0.0231(13) 0.053(2) -0.0108(13) 0.0089(14) -0.0015(12)
C38 0.0385(16) 0.0238(13) 0.0382(16) -0.0074(11) 0.0121(13) 0.0033(12)
C37 0.054(2) 0.0225(14) 0.071(3) -0.0015(15) 0.0182(19) 0.0058(14)
C36 0.060(2) 0.0290(17) 0.089(3) 0.0024(18) 0.019(2) 0.0141(17)
C35 0.0386(19) 0.050(2) 0.072(3) 0.0049(19) 0.0111(18) 0.0195(17)
C34 0.0324(15) 0.0371(16) 0.0467(19) -0.0008(14) 0.0068(13) 0.0044(13)
C46 0.0277(15) 0.0455(19) 0.060(2) -0.0150(17) -0.0004(15) 0.0047(14)
C47 0.0398(17) 0.0303(15) 0.050(2) -0.0102(14) -0.0057(14) 0.0088(13)
C48 0.065(3) 0.0391(19) 0.057(2) -0.0149(17) -0.024(2) 0.0184(18)
C49 0.090(3) 0.0385(19) 0.046(2) -0.0142(17) -0.026(2) 0.021(2)
C50 0.098(3) 0.0261(15) 0.0345(18) -0.0042(13) 0.0092(19) 0.0126(18)
C51 0.059(2) 0.0266(14) 0.0389(18) -0.0055(13) 0.0071(15) 0.0100(14)
Fe1 0.01609(15) 0.01592(15) 0.01939(17) 0.00081(12) 0.00284(12) 0.00109(12)
Fe2 0.01365(15) 0.02784(19) 0.01990(17) 0.00224(14) -0.00055(12) -0.00442(13)
Fe3 0.0290(2) 0.02120(18) 0.0285(2) -0.00403(15) 0.00334(15) 0.00388(15)
N1 0.0184(9) 0.0199(10) 0.0233(10) 0.0007(8) 0.0044(8) -0.0033(8)
N2 0.0173(9) 0.0266(11) 0.0189(10) 0.0029(8) 0.0011(7) 0.0010(8)
N3 0.0362(13) 0.0241(11) 0.0316(13) -0.0046(9) 0.0068(10) 0.0046(10)
N4 0.0203(10) 0.0218(10) 0.0212(10) 0.0019(8) 0.0036(8) 0.0026(8)
N5 0.0257(10) 0.0232(10) 0.0185(10) 0.0038(8) 0.0032(8) 0.0037(8)
N8 0.0184(9) 0.0196(9) 0.0198(10) -0.0010(8) 0.0040(7) 0.0019(7)
N9 0.0234(10) 0.0221(10) 0.0199(10) 0.0002(8) 0.0056(8) 0.0046(8)
N6 0.0227(10) 0.0210(10) 0.0246(11) 0.0025(8) 0.0060(8) 0.0009(8)
N7 0.0252(11) 0.0255(11) 0.0249(11) 0.0057(9) 0.0092(9) 0.0009(9)
N13 0.0153(9) 0.0325(12) 0.0230(10) 0.0018(9) -0.0005(8) -0.0008(8)
N10 0.0249(11) 0.0357(13) 0.0285(12) -0.0013(10) 0.0020(9) -0.0130(10)
N12 0.0212(10) 0.0355(12) 0.0212(10) -0.0026(9) 0.0021(8) -0.0096(9)
N11 0.0181(10) 0.0482(15) 0.0244(11) 0.0070(10) -0.0013(8) -0.0014(10)
N16 0.0489(15) 0.0213(11) 0.0312(13) -0.0025(9) 0.0093(11) 0.0054(10)
N15 0.0319(13) 0.0256(12) 0.0456(15) -0.0086(11) 0.0087(11) 0.0012(10)
N14 0.0307(12) 0.0283(12) 0.0299(12) -0.0035(9) 0.0054(10) 0.0038(10)
N17 0.0407(14) 0.0237(11) 0.0327(13) -0.0070(10) 0.0006(11) 0.0100(10)
O1 0.0409(13) 0.0381(13) 0.0544(15) -0.0062(11) 0.0012(11) -0.0015(10)
C53 0.118(5) 0.074(4) 0.083(4) 0.007(3) 0.007(4) -0.032(3)
Cl1 0.0276(3) 0.0422(4) 0.0271(3) 0.0046(3) 0.0027(2) -0.0033(3)
Cl2 0.0270(3) 0.0285(3) 0.0594(5) -0.0046(3) 0.0089(3) -0.0064(3)
Cl3 0.0550(12) 0.115(2) 0.0567(13) -0.0133(13) 0.0044(9) -0.0015(13)
O3 0.0421(13) 0.0407(13) 0.0496(15) 0.0025(11) 0.0113(11) -0.0067(10)
O8 0.0321(12) 0.0396(13) 0.099(2) -0.0260(14) -0.0013(14) -0.0033(10)
O4 0.105(3) 0.127(3) 0.0320(15) -0.0219(17) 0.0175(16) -0.055(3)
O7 0.0508(16) 0.0650(18) 0.0518(16) -0.0139(14) 0.0120(13) -0.0079(13)
O2 0.093(3) 0.113(3) 0.083(2) -0.055(2) 0.067(2) -0.061(2)
O9 0.0283(12) 0.0380(13) 0.106(2) 0.0078(14) -0.0028(14) -0.0083(10)
O5 0.0447(19) 0.081(3) 0.306(8) 0.113(4) -0.055(3) -0.0231(18)
O6 0.0594(18) 0.0483(16) 0.077(2) 0.0123(14) 0.0261(16) -0.0011(13)
C52 0.111(5) 0.078(4) 0.091(4) 0.021(3) -0.015(4) -0.029(3)
O13 0.046(3) 0.131(7) 0.043(3) 0.015(4) 0.002(2) -0.006(4)
O12 0.058(4) 0.169(8) 0.171(8) -0.074(6) -0.001(5) -0.026(5)
O11 0.133(8) 0.148(8) 0.159(9) 0.014(7) -0.038(6) 0.059(6)
Cl3A 0.109(5) 0.232(9) 0.326(12) -0.192(9) -0.041(6) 0.017(5)
O10A 0.166(9) 0.172(9) 0.163(9) -0.043(7) 0.017(7) -0.002(7)
O12A 0.124(10) 0.185(12) 0.243(14) -0.051(11) 0.059(10) -0.021(10)
O10 0.079(5) 0.138(7) 0.100(5) -0.027(5) 0.031(4) -0.007(4)
O11A 0.147(9) 0.151(9) 0.146(8) -0.001(8) 0.003(8) 0.005(8)
O13A 0.086(8) 0.261(17) 0.091(9) -0.009(11) -0.022(7) -0.010(11)

loop_
_atom_type_symbol
_atom_type_description
_atom_type_scat_dispersion_real
_atom_type_scat_dispersion_imag
_atom_type_scat_source
C C 0.0033 0.0016 'International Tables Vol C Tables 4.2.6.8 and 6.1.1.4'
H H 0.0000 0.0000 'International Tables Vol C Tables 4.2.6.8 and 6.1.1.4'
B B 0.0013 0.0007 'International Tables Vol C Tables 4.2.6.8 and 6.1.1.4'
Cl Cl 0.1484 0.1585 'International Tables Vol C Tables 4.2.6.8 and 6.1.1.4'
Fe Fe 0.3463 0.8444 'International Tables Vol C Tables 4.2.6.8 and 6.1.1.4'
N N 0.0061 0.0033 'International Tables Vol C Tables 4.2.6.8 and 6.1.1.4'
O O 0.0106 0.0060 'International Tables Vol C Tables 4.2.6.8 and 6.1.1.4'

loop_
_geom_angle_atom_site_label_1
_geom_angle_atom_site_label_2
_geom_angle_atom_site_label_3
_geom_angle
_geom_angle_site_symmetry_1
_geom_angle_site_symmetry_3
_geom_angle_publ_flag
N5 B1 H1 111.9 . . ?
N9 B1 H1 111.9 . . ?
N9 B1 N5 105.6(2) . . ?
N7 B1 H1 111.9 . . ?
N7 B1 N5 107.1(2) . . ?
N7 B1 N9 108.1(2) . . ?
N1 C1 Fe1 172.8(2) . . ?
N2 C2 Fe1 169.0(2) . . ?
N3 C3 Fe1 178.9(3) . . ?
C5 C4 H4 124.5 . . ?
N4 C4 H4 124.5 . . ?
N4 C4 C5 110.9(3) . . ?
C4 C5 C7 127.4(3) . . ?
C6 C5 C4 104.0(2) . . ?
C6 C5 C7 128.6(3) . . ?
C5 C6 H6 125.5 . . ?
N5 C6 C5 108.9(2) . . ?
N5 C6 H6 125.5 . . ?
C5 C7 H7A 109.5 . . ?
C5 C7 H7B 109.5 . . ?
C5 C7 H7C 109.5 . . ?
H7A C7 H7B 109.5 . . ?
H7A C7 H7C 109.5 . . ?
H7B C7 H7C 109.5 . . ?
C13 C14 H14 124.6 . . ?
N8 C14 H14 124.6 . . ?
N8 C14 C13 110.7(2) . . ?
C14 C13 C15 127.3(3) . . ?
C12 C13 C14 104.1(2) . . ?
C12 C13 C15 128.6(3) . . ?
C13 C12 H12 125.7 . . ?
N9 C12 C13 108.7(2) . . ?
N9 C12 H12 125.7 . . ?
C13 C15 H15A 109.5 . . ?
C13 C15 H15B 109.5 . . ?
C13 C15 H15C 109.5 . . ?
H15A C15 H15B 109.5 . . ?
H15A C15 H15C 109.5 . . ?
H15B C15 H15C 109.5 . . ?
C9 C10 H10 125.0 . . ?
N6 C10 H10 125.0 . . ?
N6 C10 C9 110.1(3) . . ?
C10 C9 C11 126.9(3) . . ?
C8 C9 C10 104.6(3) . . ?
C8 C9 C11 128.5(3) . . ?
C9 C8 H8 125.4 . . ?
N7 C8 C9 109.2(3) . . ?
N7 C8 H8 125.4 . . ?
C9 C11 H11A 109.5 . . ?
C9 C11 H11B 109.5 . . ?
C9 C11 H11C 109.5 . . ?
H11A C11 H11B 109.5 . . ?
H11A C11 H11C 109.5 . . ?
H11B C11 H11C 109.5 . . ?
C32 C33 H33 119.4 . . ?
N13 C33 H33 119.4 . . ?
N13 C33 C32 121.2(3) . . ?
C33 C32 H32 120.4 . . ?
C31 C32 C33 119.2(3) . . ?
C31 C32 H32 120.4 . . ?
C32 C31 H31 120.3 . . ?
C32 C31 C30 119.4(3) . . ?
C30 C31 H31 120.3 . . ?
C31 C30 H30 120.5 . . ?
C29 C30 C31 118.9(3) . . ?
C29 C30 H30 120.5 . . ?
C30 C29 C28 122.7(3) . . ?
N13 C29 C30 121.3(3) . . ?
N13 C29 C28 115.8(2) . . ?
C29 C28 H28A 109.7 . . ?
C29 C28 H28B 109.7 . . ?
H28A C28 H28B 108.2 . . ?
N10 C28 C29 110.0(2) . . ?
N10 C28 H28A 109.7 . . ?
N10 C28 H28B 109.7 . . ?
H22A C22 H22B 108.5 . . ?
C23 C22 H22A 110.3 . . ?
C23 C22 H22B 110.3 . . ?
C23 C22 N10 107.2(3) . . ?
N10 C22 H22A 110.3 . . ?
N10 C22 H22B 110.3 . . ?
C24 C23 C22 123.7(3) . . ?
N12 C23 C22 114.7(3) . . ?
N12 C23 C24 121.6(3) . . ?
C23 C24 H24 120.3 . . ?
C23 C24 C25 119.3(3) . . ?
C25 C24 H24 120.3 . . ?
C24 C25 H25 120.3 . . ?
C24 C25 C26 119.3(3) . . ?
C26 C25 H25 120.3 . . ?
C25 C26 H26 120.6 . . ?
C27 C26 C25 118.8(3) . . ?
C27 C26 H26 120.6 . . ?
C26 C27 H27 119.1 . . ?
N12 C27 C26 121.9(3) . . ?
N12 C27 H27 119.1 . . ?
H16A C16 H16B 107.9 . . ?
C17 C16 H16A 109.2 . . ?
C17 C16 H16B 109.2 . . ?
C17 C16 N10 111.8(2) . . ?
N10 C16 H16A 109.2 . . ?
N10 C16 H16B 109.2 . . ?
C18 C17 C16 122.7(3) . . ?
N11 C17 C16 116.1(3) . . ?
N11 C17 C18 121.1(4) . . ?
C17 C18 H18 120.2 . . ?
C19 C18 C17 119.6(4) . . ?
C19 C18 H18 120.2 . . ?
C18 C19 H19 120.1 . . ?
C18 C19 C20 119.8(3) . . ?
C20 C19 H19 120.1 . . ?
C19 C20 H20 121.0 . . ?
C21 C20 C19 118.1(4) . . ?
C21 C20 H20 121.0 . . ?
C20 C21 H21 118.9 . . ?
N11 C21 C20 122.3(3) . . ?
N11 C21 H21 118.9 . . ?
C44 C45 H45 119.3 . . ?
N16 C45 H45 119.3 . . ?
N16 C45 C44 121.5(4) . . ?
C45 C44 H44 120.5 . . ?
C43 C44 C45 118.9(5) . . ?
C43 C44 H44 120.5 . . ?
C44 C43 H43 119.9 . . ?
C44 C43 C42 120.3(4) . . ?
C42 C43 H43 119.9 . . ?
C43 C42 H42 120.7 . . ?
C43 C42 C41 118.6(4) . . ?
C41 C42 H42 120.7 . . ?
C42 C41 C40 122.2(4) . . ?
N16 C41 C42 120.8(4) . . ?
N16 C41 C40 116.9(3) . . ?
C41 C40 H40A 109.4 . . ?
C41 C40 H40B 109.4 . . ?
H40A C40 H40B 108.0 . . ?
N15 C40 C41 111.3(3) . . ?
N15 C40 H40A 109.4 . . ?
N15 C40 H40B 109.4 . . ?
H39A C39 H39B 107.7 . . ?
C38 C39 H39A 108.9 . . ?
C38 C39 H39B 108.9 . . ?
N15 C39 H39A 108.9 . . ?
N15 C39 H39B 108.9 . . ?
N15 C39 C38 113.4(2) . . ?
C37 C38 C39 122.5(3) . . ?
N14 C38 C39 116.1(3) . . ?
N14 C38 C37 121.4(3) . . ?
C38 C37 H37 120.5 . . ?
C36 C37 C38 119.0(3) . . ?
C36 C37 H37 120.5 . . ?
C37 C36 H36 120.1 . . ?
C37 C36 C35 119.7(3) . . ?
C35 C36 H36 120.1 . . ?
C36 C35 H35 120.4 . . ?
C34 C35 C36 119.2(4) . . ?
C34 C35 H35 120.4 . . ?
C35 C34 H34 119.1 . . ?
N14 C34 C35 121.7(3) . . ?
N14 C34 H34 119.1 . . ?
H46A C46 H46B 108.1 . . ?
C47 C46 H46A 109.6 . . ?
C47 C46 H46B 109.6 . . ?
N15 C46 H46A 109.6 . . ?
N15 C46 H46B 109.6 . . ?
N15 C46 C47 110.4(3) . . ?
C48 C47 C46 122.3(4) . . ?
N17 C47 C46 116.8(3) . . ?
N17 C47 C48 120.9(4) . . ?
C47 C48 H48 120.0 . . ?
C49 C48 C47 120.0(4) . . ?
C49 C48 H48 120.0 . . ?
C48 C49 H49 120.3 . . ?
C48 C49 C50 119.5(4) . . ?
C50 C49 H49 120.3 . . ?
C49 C50 H50 120.3 . . ?
C49 C50 C51 119.5(4) . . ?
C51 C50 H50 120.3 . . ?
C50 C51 H51 119.7 . . ?
N17 C51 C50 120.6(4) . . ?
N17 C51 H51 119.7 . . ?
C1 Fe1 C2 95.01(10) . . ?
C1 Fe1 N4 175.07(10) . . ?
C1 Fe1 N8 88.54(9) . . ?
C1 Fe1 N6 90.51(10) . . ?
C2 Fe1 N4 88.71(10) . . ?
C2 Fe1 N8 86.99(9) . . ?
C2 Fe1 N6 172.71(10) . . ?
C3 Fe1 C1 90.68(11) . . ?
C3 Fe1 C2 91.63(11) . . ?
C3 Fe1 N4 92.45(10) . . ?
C3 Fe1 N8 178.34(10) . . ?
C3 Fe1 N6 93.07(10) . . ?
N4 Fe1 N8 88.43(9) . . ?
N6 Fe1 N4 85.52(9) . . ?
N6 Fe1 N8 88.39(9) . . ?
N1 Fe2 N2 88.99(9) . 7_566 ?
N1 Fe2 N13 86.39(9) . . ?
N1 Fe2 N10 91.87(10) . . ?
N1 Fe2 N12 92.07(10) . . ?
N1 Fe2 N11 174.95(10) . . ?
N2 Fe2 N13 97.69(9) 7_566 . ?
N2 Fe2 N10 177.55(10) 7_566 . ?
N2 Fe2 N12 95.08(9) 7_566 . ?
N2 Fe2 N11 94.21(10) 7_566 . ?
N13 Fe2 N10 84.65(10) . . ?
N12 Fe2 N13 167.10(10) . . ?
N12 Fe2 N10 82.60(10) . . ?
N11 Fe2 N13 89.31(10) . . ?
N11 Fe2 N10 85.08(11) . . ?
N11 Fe2 N12 91.53(10) . . ?
N3 Fe3 N16 85.75(10) . . ?
N3 Fe3 N15 88.94(10) . . ?
N3 Fe3 N14 165.17(10) . . ?
N3 Fe3 N17 89.79(10) . . ?
N16 Fe3 N15 77.36(11) . . ?
N14 Fe3 N16 83.35(10) . . ?
N14 Fe3 N15 78.89(10) . . ?
N14 Fe3 N17 95.22(9) . . ?
N17 Fe3 N16 152.42(11) . . ?
N17 Fe3 N15 75.34(11) . . ?
O1 Fe3 N3 99.84(11) . . ?
O1 Fe3 N16 104.65(12) . . ?
O1 Fe3 N15 171.08(10) . . ?
O1 Fe3 N14 92.64(11) . . ?
O1 Fe3 N17 102.94(12) . . ?
C1 N1 Fe2 156.1(2) . . ?
C2 N2 Fe2 158.7(2) . 7_566 ?
C3 N3 Fe3 159.6(2) . . ?
C4 N4 Fe1 133.69(19) . . ?
C4 N4 N5 106.2(2) . . ?
N5 N4 Fe1 119.63(16) . . ?
C6 N5 B1 131.4(2) . . ?
C6 N5 N4 109.9(2) . . ?
N4 N5 B1 118.7(2) . . ?
C14 N8 Fe1 131.71(18) . . ?
C14 N8 N9 106.7(2) . . ?
N9 N8 Fe1 121.36(16) . . ?
C12 N9 B1 132.5(2) . . ?
C12 N9 N8 109.9(2) . . ?
N8 N9 B1 117.3(2) . . ?
C10 N6 Fe1 132.9(2) . . ?
C10 N6 N7 107.1(2) . . ?
N7 N6 Fe1 119.93(17) . . ?
C8 N7 B1 131.4(2) . . ?
C8 N7 N6 109.2(2) . . ?
N6 N7 B1 119.4(2) . . ?
C33 N13 C29 119.9(3) . . ?
C33 N13 Fe2 126.6(2) . . ?
C29 N13 Fe2 113.38(19) . . ?
C28 N10 C22 112.2(3) . . ?
C28 N10 Fe2 107.24(17) . . ?
C22 N10 Fe2 105.68(17) . . ?
C16 N10 C28 111.6(2) . . ?
C16 N10 C22 109.7(3) . . ?
C16 N10 Fe2 110.3(2) . . ?
C23 N12 Fe2 113.39(19) . . ?
C27 N12 C23 119.0(3) . . ?
C27 N12 Fe2 127.6(2) . . ?
C17 N11 Fe2 114.5(2) . . ?
C21 N11 C17 119.2(3) . . ?
C21 N11 Fe2 126.2(2) . . ?
C45 N16 C41 119.9(3) . . ?
C45 N16 Fe3 123.5(2) . . ?
C41 N16 Fe3 116.6(2) . . ?
C40 N15 C39 112.0(3) . . ?
C40 N15 Fe3 108.2(2) . . ?
C39 N15 Fe3 108.87(18) . . ?
C46 N15 C40 111.4(3) . . ?
C46 N15 C39 109.4(3) . . ?
C46 N15 Fe3 106.8(2) . . ?
C38 N14 Fe3 116.9(2) . . ?
C34 N14 C38 118.9(3) . . ?
C34 N14 Fe3 122.9(2) . . ?
C47 N17 C51 119.6(3) . . ?
C47 N17 Fe3 116.1(2) . . ?
C51 N17 Fe3 123.9(2) . . ?
C53 O1 Fe3 137.5(4) . . ?
O1 C53 H53A 108.4 . . ?
O1 C53 H53B 108.4 . . ?
O1 C53 C52 115.6(5) . . ?
H53A C53 H53B 107.4 . . ?
C52 C53 H53A 108.4 . . ?
C52 C53 H53B 108.4 . . ?
O4 Cl1 O3 109.4(2) . . ?
O4 Cl1 O2 108.5(2) . . ?
O2 Cl1 O3 111.72(18) . . ?
O5 Cl1 O3 109.64(19) . . ?
O5 Cl1 O4 108.3(4) . . ?
O5 Cl1 O2 109.2(3) . . ?
O8 Cl2 O7 109.18(17) . . ?
O8 Cl2 O9 109.42(16) . . ?
O7 Cl2 O9 111.1(2) . . ?
O6 Cl2 O8 110.2(2) . . ?
O6 Cl2 O7 108.19(19) . . ?
O6 Cl2 O9 108.72(18) . . ?
O13 Cl3 O12 110.7(5) . . ?
O13 Cl3 O11 109.9(5) . . ?
O13 Cl3 O10 110.7(4) . . ?
O11 Cl3 O12 108.0(5) . . ?
O10 Cl3 O12 109.3(5) . . ?
O10 Cl3 O11 108.3(5) . . ?
C53 C52 H52A 109.5 . . ?
C53 C52 H52B 109.5 . . ?
C53 C52 H52C 109.5 . . ?
C53 C52 O10A 138.6(8) . . ?
H52A C52 H52B 109.5 . . ?
H52A C52 H52C 109.5 . . ?
H52B C52 H52C 109.5 . . ?
O10A Cl3A O12A 110.8(7) . . ?
O10A Cl3A O11A 108.6(7) . . ?
O11A Cl3A O12A 108.1(7) . . ?
O13A Cl3A O10A 110.4(7) . . ?
O13A Cl3A O12A 107.2(7) . . ?
O13A Cl3A O11A 111.7(7) . . ?
Cl3A O10A C52 160.3(12) . . ?
Cl3 O10 O10 158.7(7) . 2_556 ?

loop_
_geom_bond_atom_site_label_1
_geom_bond_atom_site_label_2
_geom_bond_distance
_geom_bond_site_symmetry_2
_geom_bond_publ_flag
B1 H1 1.0000 . ?
B1 N5 1.553(4) . ?
B1 N9 1.547(4) . ?
B1 N7 1.537(4) . ?
C1 Fe1 1.866(2) . ?
C1 N1 1.163(3) . ?
C2 Fe1 1.879(2) . ?
C2 N2 1.164(3) . ?
C3 Fe1 1.864(3) . ?
C3 N3 1.163(3) . ?
C4 H4 0.9500 . ?
C4 C5 1.395(4) . ?
C4 N4 1.340(3) . ?
C5 C6 1.384(4) . ?
C5 C7 1.504(4) . ?
C6 H6 0.9500 . ?
C6 N5 1.341(3) . ?
C7 H7A 0.9800 . ?
C7 H7B 0.9800 . ?
C7 H7C 0.9800 . ?
C14 H14 0.9500 . ?
C14 C13 1.396(4) . ?
C14 N8 1.343(3) . ?
C13 C12 1.395(4) . ?
C13 C15 1.495(4) . ?
C12 H12 0.9500 . ?
C12 N9 1.346(3) . ?
C15 H15A 0.9800 . ?
C15 H15B 0.9800 . ?
C15 H15C 0.9800 . ?
C10 H10 0.9500 . ?
C10 C9 1.396(4) . ?
C10 N6 1.348(3) . ?
C9 C8 1.378(5) . ?
C9 C11 1.508(4) . ?
C8 H8 0.9500 . ?
C8 N7 1.352(4) . ?
C11 H11A 0.9800 . ?
C11 H11B 0.9800 . ?
C11 H11C 0.9800 . ?
C33 H33 0.9500 . ?
C33 C32 1.387(4) . ?
C33 N13 1.339(4) . ?
C32 H32 0.9500 . ?
C32 C31 1.376(5) . ?
C31 H31 0.9500 . ?
C31 C30 1.385(5) . ?
C30 H30 0.9500 . ?
C30 C29 1.384(4) . ?
C29 C28 1.499(4) . ?
C29 N13 1.346(4) . ?
C28 H28A 0.9900 . ?
C28 H28B 0.9900 . ?
C28 N10 1.495(4) . ?
C22 H22A 0.9900 . ?
C22 H22B 0.9900 . ?
C22 C23 1.503(4) . ?
C22 N10 1.508(4) . ?
C23 C24 1.382(4) . ?
C23 N12 1.355(4) . ?
C24 H24 0.9500 . ?
C24 C25 1.384(5) . ?
C25 H25 0.9500 . ?
C25 C26 1.389(5) . ?
C26 H26 0.9500 . ?
C26 C27 1.385(4) . ?
C27 H27 0.9500 . ?
C27 N12 1.353(4) . ?
C16 H16A 0.9900 . ?
C16 H16B 0.9900 . ?
C16 C17 1.490(5) . ?
C16 N10 1.495(4) . ?
C17 C18 1.393(5) . ?
C17 N11 1.349(4) . ?
C18 H18 0.9500 . ?
C18 C19 1.360(7) . ?
C19 H19 0.9500 . ?
C19 C20 1.393(6) . ?
C20 H20 0.9500 . ?
C20 C21 1.388(4) . ?
C21 H21 0.9500 . ?
C21 N11 1.339(4) . ?
C45 H45 0.9500 . ?
C45 C44 1.379(5) . ?
C45 N16 1.337(5) . ?
C44 H44 0.9500 . ?
C44 C43 1.360(8) . ?
C43 H43 0.9500 . ?
C43 C42 1.377(8) . ?
C42 H42 0.9500 . ?
C42 C41 1.387(5) . ?
C41 C40 1.492(6) . ?
C41 N16 1.343(5) . ?
C40 H40A 0.9900 . ?
C40 H40B 0.9900 . ?
C40 N15 1.486(4) . ?
C39 H39A 0.9900 . ?
C39 H39B 0.9900 . ?
C39 C38 1.498(4) . ?
C39 N15 1.489(4) . ?
C38 C37 1.391(4) . ?
C38 N14 1.346(4) . ?
C37 H37 0.9500 . ?
C37 C36 1.358(6) . ?
C36 H36 0.9500 . ?
C36 C35 1.376(6) . ?
C35 H35 0.9500 . ?
C35 C34 1.372(5) . ?
C34 H34 0.9500 . ?
C34 N14 1.344(4) . ?
C46 H46A 0.9900 . ?
C46 H46B 0.9900 . ?
C46 C47 1.477(6) . ?
C46 N15 1.474(5) . ?
C47 C48 1.404(5) . ?
C47 N17 1.331(4) . ?
C48 H48 0.9500 . ?
C48 C49 1.348(7) . ?
C49 H49 0.9500 . ?
C49 C50 1.365(7) . ?
C50 H50 0.9500 . ?
C50 C51 1.400(5) . ?
C51 H51 0.9500 . ?
C51 N17 1.351(5) . ?
Fe1 N4 1.991(2) . ?
Fe1 N8 1.999(2) . ?
Fe1 N6 1.986(2) . ?
Fe2 N1 1.914(2) . ?
Fe2 N2 1.920(2) 7_566 ?
Fe2 N13 1.966(2) . ?
Fe2 N10 1.985(2) . ?
Fe2 N12 1.966(2) . ?
Fe2 N11 1.966(2) . ?
Fe3 N3 2.034(2) . ?
Fe3 N16 2.128(3) . ?
Fe3 N15 2.215(3) . ?
Fe3 N14 2.118(2) . ?
Fe3 N17 2.127(3) . ?
Fe3 O1 1.815(3) . ?
N4 N5 1.361(3) . ?
N8 N9 1.357(3) . ?
N6 N7 1.355(3) . ?
O1 C53 1.335(6) . ?
C53 H53A 0.9900 . ?
C53 H53B 0.9900 . ?
C53 C52 1.468(8) . ?
Cl1 O3 1.431(3) . ?
Cl1 O4 1.402(3) . ?
Cl1 O2 1.407(3) . ?
Cl1 O5 1.399(4) . ?
Cl2 O8 1.431(3) . ?
Cl2 O7 1.432(3) . ?
Cl2 O9 1.436(3) . ?
Cl2 O6 1.430(3) . ?
Cl3 O13 1.418(5) . ?
Cl3 O12 1.451(6) . ?
Cl3 O11 1.446(7) . ?
Cl3 O10 1.423(5) . ?
C52 H52A 0.9800 . ?
C52 H52B 0.9800 . ?
C52 H52C 0.9800 . ?
C52 O10A 1.637(12) . ?
Cl3A O10A 1.428(6) . ?
Cl3A O12A 1.458(8) . ?
Cl3A O11A 1.454(8) . ?
Cl3A O13A 1.421(8) . ?
O10 O10 1.713(12) 2_556 ?

loop_
_geom_torsion_atom_site_label_1
_geom_torsion_atom_site_label_2
_geom_torsion_atom_site_label_3
_geom_torsion_atom_site_label_4
_geom_torsion
_geom_torsion_site_symmetry_1
_geom_torsion_site_symmetry_2
_geom_torsion_site_symmetry_3
_geom_torsion_site_symmetry_4
_geom_torsion_publ_flag
C4 C5 C6 N5 0.0(3) . . . . ?
C4 N4 N5 B1 177.2(2) . . . . ?
C4 N4 N5 C6 -0.7(3) . . . . ?
C5 C4 N4 Fe1 -170.9(2) . . . . ?
C5 C4 N4 N5 0.8(3) . . . . ?
C5 C6 N5 B1 -177.2(3) . . . . ?
C5 C6 N5 N4 0.4(3) . . . . ?
C7 C5 C6 N5 -179.9(3) . . . . ?
C14 C13 C12 N9 0.0(3) . . . . ?
C14 N8 N9 B1 173.9(2) . . . . ?
C14 N8 N9 C12 0.3(3) . . . . ?
C13 C14 N8 Fe1 173.95(18) . . . . ?
C13 C14 N8 N9 -0.3(3) . . . . ?
C13 C12 N9 B1 -172.4(3) . . . . ?
C13 C12 N9 N8 -0.1(3) . . . . ?
C15 C13 C12 N9 178.8(3) . . . . ?
C10 C9 C8 N7 0.3(3) . . . . ?
C10 N6 N7 B1 -176.5(2) . . . . ?
C10 N6 N7 C8 0.3(3) . . . . ?
C9 C10 N6 Fe1 -177.2(2) . . . . ?
C9 C10 N6 N7 -0.1(3) . . . . ?
C9 C8 N7 B1 175.9(3) . . . . ?
C9 C8 N7 N6 -0.4(3) . . . . ?
C11 C9 C8 N7 179.1(3) . . . . ?
C33 C32 C31 C30 -1.4(5) . . . . ?
C32 C33 N13 C29 0.0(4) . . . . ?
C32 C33 N13 Fe2 176.3(2) . . . . ?
C32 C31 C30 C29 0.0(5) . . . . ?
C31 C30 C29 C28 -172.0(3) . . . . ?
C31 C30 C29 N13 1.5(4) . . . . ?
C30 C29 C28 N10 -161.6(3) . . . . ?
C30 C29 N13 C33 -1.5(4) . . . . ?
C30 C29 N13 Fe2 -178.2(2) . . . . ?
C29 C28 N10 C22 -147.4(2) . . . . ?
C29 C28 N10 C16 89.1(3) . . . . ?
C29 C28 N10 Fe2 -31.8(3) . . . . ?
C28 C29 N13 C33 172.4(2) . . . . ?
C28 C29 N13 Fe2 -4.3(3) . . . . ?
C22 C23 C24 C25 178.9(3) . . . . ?
C22 C23 N12 C27 -179.6(3) . . . . ?
C22 C23 N12 Fe2 0.7(3) . . . . ?
C23 C22 N10 C28 158.4(2) . . . . ?
C23 C22 N10 C16 -77.0(3) . . . . ?
C23 C22 N10 Fe2 41.9(3) . . . . ?
C23 C24 C25 C26 0.2(6) . . . . ?
C24 C23 N12 C27 -1.2(5) . . . . ?
C24 C23 N12 Fe2 179.1(3) . . . . ?
C24 C25 C26 C27 -0.3(5) . . . . ?
C25 C26 C27 N12 -0.3(5) . . . . ?
C26 C27 N12 C23 1.0(4) . . . . ?
C26 C27 N12 Fe2 -179.3(2) . . . . ?
C16 C17 C18 C19 173.6(4) . . . . ?
C16 C17 N11 C21 -173.7(3) . . . . ?
C16 C17 N11 Fe2 10.0(3) . . . . ?
C17 C16 N10 C28 -104.5(3) . . . . ?
C17 C16 N10 C22 130.6(3) . . . . ?
C17 C16 N10 Fe2 14.6(3) . . . . ?
C17 C18 C19 C20 0.0(6) . . . . ?
C18 C17 N11 C21 2.5(5) . . . . ?
C18 C17 N11 Fe2 -173.8(3) . . . . ?
C18 C19 C20 C21 2.0(6) . . . . ?
C19 C20 C21 N11 -1.8(6) . . . . ?
C20 C21 N11 C17 -0.4(5) . . . . ?
C20 C21 N11 Fe2 175.4(3) . . . . ?
C45 C44 C43 C42 0.7(7) . . . . ?
C44 C45 N16 C41 0.6(5) . . . . ?
C44 C45 N16 Fe3 179.5(3) . . . . ?
C44 C43 C42 C41 1.3(7) . . . . ?
C43 C42 C41 C40 174.3(4) . . . . ?
C43 C42 C41 N16 -2.5(6) . . . . ?
C42 C41 C40 N15 155.9(3) . . . . ?
C42 C41 N16 C45 1.6(5) . . . . ?
C42 C41 N16 Fe3 -177.4(3) . . . . ?
C41 C40 N15 C39 -86.6(3) . . . . ?
C41 C40 N15 C46 150.5(3) . . . . ?
C41 C40 N15 Fe3 33.5(3) . . . . ?
C40 C41 N16 C45 -175.4(3) . . . . ?
C40 C41 N16 Fe3 5.6(4) . . . . ?
C39 C38 C37 C36 -176.1(4) . . . . ?
C39 C38 N14 C34 177.0(3) . . . . ?
C39 C38 N14 Fe3 -15.8(4) . . . . ?
C38 C39 N15 C40 95.5(3) . . . . ?
C38 C39 N15 C46 -140.5(3) . . . . ?
C38 C39 N15 Fe3 -24.2(3) . . . . ?
C38 C37 C36 C35 -0.9(7) . . . . ?
C37 C38 N14 C34 -0.3(5) . . . . ?
C37 C38 N14 Fe3 166.9(3) . . . . ?
C37 C36 C35 C34 0.0(7) . . . . ?
C36 C35 C34 N14 0.8(6) . . . . ?
C35 C34 N14 C38 -0.6(5) . . . . ?
C35 C34 N14 Fe3 -167.0(3) . . . . ?
C46 C47 C48 C49 -176.3(3) . . . . ?
C46 C47 N17 C51 177.5(3) . . . . ?
C46 C47 N17 Fe3 5.2(4) . . . . ?
C47 C46 N15 C40 -157.4(3) . . . . ?
C47 C46 N15 C39 78.3(3) . . . . ?
C47 C46 N15 Fe3 -39.4(3) . . . . ?
C47 C48 C49 C50 -0.8(5) . . . . ?
C48 C47 N17 C51 1.0(4) . . . . ?
C48 C47 N17 Fe3 -171.4(2) . . . . ?
C48 C49 C50 C51 0.6(5) . . . . ?
C49 C50 C51 N17 0.4(5) . . . . ?
C50 C51 N17 C47 -1.2(4) . . . . ?
C50 C51 N17 Fe3 170.5(2) . . . . ?
Fe1 C2 N2 Fe2 35.3(15) . . . 7_566 ?
Fe1 N4 N5 B1 -9.7(3) . . . . ?
Fe1 N4 N5 C6 172.30(17) . . . . ?
Fe1 N8 N9 B1 -1.1(3) . . . . ?
Fe1 N8 N9 C12 -174.69(17) . . . . ?
Fe1 N6 N7 B1 1.0(3) . . . . ?
Fe1 N6 N7 C8 177.83(18) . . . . ?
Fe3 O1 C53 C52 84.4(8) . . . . ?
N2 C2 Fe1 C1 -127.3(11) . . . . ?
N2 C2 Fe1 C3 141.8(11) . . . . ?
N2 C2 Fe1 N4 49.4(11) . . . . ?
N2 C2 Fe1 N8 -39.1(11) . . . . ?
N3 Fe3 O1 C53 -11.1(5) . . . . ?
N4 C4 C5 C6 -0.5(3) . . . . ?
N4 C4 C5 C7 179.5(3) . . . . ?
N5 B1 N9 C12 114.4(3) . . . . ?
N5 B1 N9 N8 -57.4(3) . . . . ?
N5 B1 N7 C8 -120.3(3) . . . . ?
N5 B1 N7 N6 55.7(3) . . . . ?
N8 C14 C13 C12 0.2(3) . . . . ?
N8 C14 C13 C15 -178.7(3) . . . . ?
N9 B1 N5 C6 -118.0(3) . . . . ?
N9 B1 N5 N4 64.6(3) . . . . ?
N9 B1 N7 C8 126.4(3) . . . . ?
N9 B1 N7 N6 -57.6(3) . . . . ?
N6 C10 C9 C8 -0.1(3) . . . . ?
N6 C10 C9 C11 -178.9(3) . . . . ?
N7 B1 N5 C6 127.0(3) . . . . ?
N7 B1 N5 N4 -50.4(3) . . . . ?
N7 B1 N9 C12 -131.3(3) . . . . ?
N7 B1 N9 N8 56.9(3) . . . . ?
N13 C33 C32 C31 1.4(4) . . . . ?
N13 C29 C28 N10 24.6(3) . . . . ?
N10 C22 C23 C24 152.9(3) . . . . ?
N10 C22 C23 N12 -28.7(4) . . . . ?
N10 C16 C17 C18 167.5(3) . . . . ?
N10 C16 C17 N11 -16.4(4) . . . . ?
N12 C23 C24 C25 0.6(6) . . . . ?
N11 C17 C18 C19 -2.3(6) . . . . ?
N16 C45 C44 C43 -1.8(6) . . . . ?
N16 C41 C40 N15 -27.2(4) . . . . ?
N16 Fe3 O1 C53 77.0(5) . . . . ?
N15 C39 C38 C37 -155.4(3) . . . . ?
N15 C39 C38 N14 27.3(4) . . . . ?
N15 C46 C47 C48 -159.1(3) . . . . ?
N15 C46 C47 N17 24.4(4) . . . . ?
N14 C38 C37 C36 1.1(6) . . . . ?
N14 Fe3 O1 C53 160.8(5) . . . . ?
N17 C47 C48 C49 0.0(5) . . . . ?
N17 Fe3 O1 C53 -103.2(5) . . . . ?
O1 C53 C52 O10A 66.3(13) . . . . ?
C53 C52 O10A Cl3A -34(4) . . . . ?
O13 Cl3 O10 O10 -21.1(14) . . . 2_556 ?
O12 Cl3 O10 O10 101.0(13) . . . 2_556 ?
O11 Cl3 O10 O10 -141.6(12) . . . 2_556 ?
O12A Cl3A O10A C52 137(3) . . . . ?
O11A Cl3A O10A C52 19(4) . . . . ?
O13A Cl3A O10A C52 -104(3) . . . . ?

loop_
_platon_squeeze_void_nr
_platon_squeeze_void_average_x
_platon_squeeze_void_average_y
_platon_squeeze_void_average_z
_platon_squeeze_void_volume
_platon_squeeze_void_count_electrons
_platon_squeeze_void_content
1 0.500 -0.093 0.250 419 142 '6 C2H5OH'
2 0.500 0.093 0.750 419 142 '6 C2H5OH'
3 1.000 0.407 0.250 419 142 '6 C2H5OH'
4 1.000 0.593 0.750 419 142 '6 C2H5OH'
